data_4509401
loop_
_publ_author_name
'Hudson, Timothy A.'
'Robson, Richard'

_publ_section_title
;
 A New Class of TCNQ Derivatives Easily Generated from TCNQH2Containing
 Discrete TCNQ2&#x2212;Anions and Noncoordinating Cations
;
_journal_issue 4
_journal_name_full 'Crystal Growth &amp; Design'
_journal_page_first 1658
_journal_paper_doi 10.1021/cg801400j
_journal_volume 9
_journal_year 2009
_chemical_formula_moiety '(C12 H4 N4 2-), (C6 H16 N1 O3 1+)2, (C4 H8 O2)3'
_chemical_formula_sum 'C36 H60 N6 O12'
_chemical_formula_weight 768.90
_chemical_name_systematic
;
 ?
;
_space_group_IT_number 2
_symmetry_cell_setting triclinic
_symmetry_space_group_name_Hall '-P 1'
_symmetry_space_group_name_H-M 'P -1'
_atom_sites_solution_hydrogens geom
_atom_sites_solution_primary direct
_atom_sites_solution_secondary difmap
_audit_creation_method SHELXL-97
_cell_angle_alpha 106.888(4)
_cell_angle_beta 92.373(4)
_cell_angle_gamma 95.951(4)
_cell_formula_units_Z 1
_cell_length_a 8.1281(4)
_cell_length_b 11.0535(4)
_cell_length_c 11.6925(5)
_cell_measurement_reflns_used 4206
_cell_measurement_temperature 130(2)
_cell_measurement_theta_max 73.19
_cell_measurement_theta_min 4.20
_cell_volume 996.95(8)
_computing_cell_refinement
;
CrysAlis RED, Oxford Diffraction Ltd.,
Version 1.171.32.5 (release 08-05-2007 CrysAlis171 .NET)
(compiled May  8 2007,13:10:02)
;
_computing_data_collection
;
CrysAlis CCD, Oxford Diffraction Ltd.,
Version 1.171.32.5 (release 08-05-2007 CrysAlis171 .NET)
(compiled May  8 2007,13:10:02)
;
_computing_data_reduction
;
CrysAlis RED, Oxford Diffraction Ltd.,
Version 1.171.32.5 (release 08-05-2007 CrysAlis171 .NET)
(compiled May  8 2007,13:10:02)
;
_computing_structure_refinement 'SHELXL-97 (Sheldrick, 1997)'
_computing_structure_solution 'SHELXS-97 (Sheldrick, 1997)'
_diffrn_ambient_temperature 130(2)
_diffrn_detector_area_resol_mean 16.0711
_diffrn_measured_fraction_theta_full 0.960
_diffrn_measured_fraction_theta_max 0.960
_diffrn_measurement_device_type 'XCalibur - Oxford Diffraction'
_diffrn_measurement_method '\f & \w'
_diffrn_radiation_monochromator graphite
_diffrn_radiation_source 'fine-focus sealed tube'
_diffrn_radiation_type CuK\a
_diffrn_radiation_wavelength 1.5418
_diffrn_reflns_av_R_equivalents 0.0278
_diffrn_reflns_av_sigmaI/netI 0.0334
_diffrn_reflns_limit_h_max 9
_diffrn_reflns_limit_h_min -9
_diffrn_reflns_limit_k_max 13
_diffrn_reflns_limit_k_min -10
_diffrn_reflns_limit_l_max 14
_diffrn_reflns_limit_l_min -14
_diffrn_reflns_number 9141
_diffrn_reflns_theta_full 73.06
_diffrn_reflns_theta_max 73.06
_diffrn_reflns_theta_min 4.21
_exptl_absorpt_coefficient_mu 0.799
_exptl_absorpt_correction_T_max 1.00000
_exptl_absorpt_correction_T_min 0.91320
_exptl_absorpt_correction_type multi-scan
_exptl_absorpt_process_details
;
CrysAlis RED, Oxford Diffraction Ltd.,
Version 1.171.32.5 (release 08-05-2007 CrysAlis171 .NET)
(compiled May  8 2007,13:10:02)
Empirical absorption correction using spherical harmonics,
 implemented in SCALE3 ABSPACK scaling algorithm.
;
_exptl_crystal_colour COLOURLESS
_exptl_crystal_density_diffrn 1.281
_exptl_crystal_density_method 'not measured'
_exptl_crystal_description BLOCK
_exptl_crystal_F_000 414
_exptl_crystal_size_max 0.20
_exptl_crystal_size_mid 0.13
_exptl_crystal_size_min 0.13
_refine_diff_density_max 0.460
_refine_diff_density_min -0.229
_refine_diff_density_rms 0.044
_refine_ls_extinction_method none
_refine_ls_goodness_of_fit_ref 1.147
_refine_ls_hydrogen_treatment mixed
_refine_ls_matrix_type full
_refine_ls_number_parameters 260
_refine_ls_number_reflns 3831
_refine_ls_number_restraints 0
_refine_ls_restrained_S_all 1.147
_refine_ls_R_factor_all 0.0675
_refine_ls_R_factor_gt 0.0528
_refine_ls_shift/su_max 0.000
_refine_ls_shift/su_mean 0.000
_refine_ls_structure_factor_coef Fsqd
_refine_ls_weighting_details 'calc w=1/[\s^2^(Fo^2^)+(0.0175P)^2^+1.2239P] where P=(Fo^2^+2Fc^2^)/3'
_refine_ls_weighting_scheme calc
_refine_ls_wR_factor_gt 0.1261
_refine_ls_wR_factor_ref 0.1291
_reflns_number_gt 2869
_reflns_number_total 3831
_reflns_threshold_expression >2sigma(I)
_cod_data_source_file cg801400jsup10.cif
_cod_data_source_block tcnqtrioh
_cod_depositor_comments
;
The following automatic conversions were performed:

'_symmetry_cell_setting' value 'TRICLINIC' changed to 'triclinic'
according to /home/saulius/struct/CIF-dictionaries/cif_core.dic
dictionary named 'cif_core.dic' version 2.4.2 from 2011-04-26.

Automatic conversion script
Id: cif_fix_values 1891 2012-01-12 08:04:46Z andrius 
;
_cod_original_cell_volume 996.95(7)
_cod_original_sg_symbol_H-M P-1
_cod_database_code 4509401

loop_
_symmetry_equiv_pos_as_xyz
'x, y, z'
'-x, -y, -z'

loop_
_atom_site_label
_atom_site_type_symbol
_atom_site_fract_x
_atom_site_fract_y
_atom_site_fract_z
_atom_site_U_iso_or_equiv
_atom_site_adp_type
_atom_site_occupancy
_atom_site_symmetry_multiplicity
_atom_site_calc_flag
_atom_site_refinement_flags
C17 C 0.8303(4) 0.5045(3) 1.0123(3) 0.0460(7) Uani 1 1 d .
H17A H 0.8130 0.5828 0.9945 0.055 Uiso 1 1 calc R
H17B H 0.7242 0.4660 1.0280 0.055 Uiso 1 1 calc R
C18 C 0.8972(4) 0.4153(3) 0.9069(3) 0.0463(7) Uani 1 1 d .
H18A H 0.9068 0.3348 0.9226 0.056 Uiso 1 1 calc R
H18B H 0.8207 0.3991 0.8367 0.056 Uiso 1 1 calc R
H100 H 0.562(4) 0.474(4) 0.778(3) 0.061(12) Uiso 1 1 d .
H101 H 1.056(5) 0.560(4) 0.770(4) 0.071(13) Uiso 1 1 d .
H102 H 0.812(5) 0.457(4) 0.423(3) 0.066(12) Uiso 1 1 d .
H111 H 0.781(3) 0.630(3) 0.670(2) 0.021(6) Uiso 1 1 d .
C13 C 0.3358(4) 0.9271(3) 0.6218(2) 0.0391(6) Uani 1 1 d .
H13A H 0.4507 0.9500 0.6093 0.047 Uiso 1 1 calc R
H13B H 0.3269 0.9419 0.7072 0.047 Uiso 1 1 calc R
C14 C 0.2274(4) 1.0093(3) 0.5773(3) 0.0386(7) Uani 1 1 d .
H14A H 0.1134 0.9894 0.5936 0.046 Uiso 1 1 calc R
H14B H 0.2626 1.0982 0.6195 0.046 Uiso 1 1 calc R
C15 C 0.2991(4) 0.7747(3) 0.4346(2) 0.0411(7) Uani 1 1 d .
H15A H 0.2640 0.6857 0.3923 0.049 Uiso 1 1 calc R
H15B H 0.4135 0.7943 0.4190 0.049 Uiso 1 1 calc R
C16 C 0.1921(4) 0.8567(3) 0.3888(3) 0.0444(7) Uani 1 1 d .
H16A H 0.2044 0.8428 0.3039 0.053 Uiso 1 1 calc R
H16B H 0.0766 0.8324 0.3987 0.053 Uiso 1 1 calc R
O1 O 0.2875(2) 0.79561(17) 0.56027(17) 0.0374(4) Uani 1 1 d .
O2 O 0.2370(2) 0.98858(18) 0.45168(17) 0.0392(5) Uani 1 1 d .
C7 C 0.6596(4) 0.7490(3) 0.7753(3) 0.0429(7) Uani 1 1 d .
H7A H 0.6027 0.8180 0.7639 0.052 Uiso 1 1 calc R
H7B H 0.7261 0.7803 0.8510 0.052 Uiso 1 1 calc R
C8 C 0.5339(3) 0.6398(3) 0.7784(3) 0.0382(6) Uani 1 1 d .
H8A H 0.4781 0.6615 0.8521 0.046 Uiso 1 1 calc R
H8B H 0.4514 0.6197 0.7112 0.046 Uiso 1 1 calc R
C9 C 0.9379(4) 0.7819(3) 0.7020(3) 0.0429(7) Uani 1 1 d .
H9A H 0.9273 0.8707 0.7413 0.051 Uiso 1 1 calc R
H9B H 0.9896 0.7765 0.6276 0.051 Uiso 1 1 calc R
C10 C 1.0457(4) 0.7315(3) 0.7820(3) 0.0430(7) Uani 1 1 d .
H10A H 1.1556 0.7791 0.7972 0.052 Uiso 1 1 calc R
H10B H 0.9977 0.7406 0.8582 0.052 Uiso 1 1 calc R
C11 C 0.6886(4) 0.7056(3) 0.5571(3) 0.0442(7) Uani 1 1 d .
H11A H 0.5713 0.6763 0.5534 0.053 Uiso 1 1 calc R
H11B H 0.6996 0.7916 0.5508 0.053 Uiso 1 1 calc R
C12 C 0.7648(4) 0.6212(3) 0.4548(3) 0.0466(7) Uani 1 1 d .
H12A H 0.7048 0.6158 0.3797 0.056 Uiso 1 1 calc R
H12B H 0.8794 0.6545 0.4523 0.056 Uiso 1 1 calc R
N3 N 0.7698(3) 0.7065(2) 0.6754(2) 0.0306(5) Uani 1 1 d .
O3 O 0.6224(3) 0.5362(2) 0.7717(2) 0.0507(6) Uani 1 1 d .
O4 O 1.0559(3) 0.6012(2) 0.72284(19) 0.0427(5) Uani 1 1 d .
O5 O 0.7561(3) 0.5004(2) 0.47261(19) 0.0458(5) Uani 1 1 d .
O6 O 1.0557(3) 0.4676(2) 0.88366(18) 0.0489(5) Uani 1 1 d .
C1 C 0.1387(3) 0.1309(2) 0.8808(2) 0.0310(6) Uani 1 1 d .
C2 C 0.3124(3) 0.1551(2) 0.8957(2) 0.0308(6) Uani 1 1 d .
C3 C 0.3904(3) 0.2486(3) 0.8498(2) 0.0334(6) Uani 1 1 d .
C4 C 0.4085(3) 0.0763(2) 0.9478(2) 0.0288(5) Uani 1 1 d .
C5 C 0.5817(3) 0.0889(2) 0.9538(2) 0.0303(6) Uani 1 1 d .
H5A H 0.6384 0.1483 0.9227 0.036 Uiso 1 1 calc R
C6 C 0.3295(3) -0.0153(2) 0.9954(2) 0.0301(6) Uani 1 1 d .
H6 H 0.2142 -0.0267 0.9926 0.036 Uiso 1 1 calc R
N1 N -0.0042(3) 0.1079(2) 0.8703(2) 0.0421(6) Uani 1 1 d .
N2 N 0.4563(3) 0.3245(2) 0.8116(2) 0.0434(6) Uani 1 1 d .

loop_
_atom_site_aniso_label
_atom_site_aniso_U_11
_atom_site_aniso_U_22
_atom_site_aniso_U_33
_atom_site_aniso_U_23
_atom_site_aniso_U_13
_atom_site_aniso_U_12
C17 0.0478(18) 0.0472(18) 0.0452(17) 0.0142(14) 0.0008(14) 0.0148(14)
C18 0.0530(19) 0.0377(16) 0.0458(17) 0.0078(13) -0.0076(14) 0.0131(14)
C13 0.0506(17) 0.0336(15) 0.0331(14) 0.0092(12) 0.0041(13) 0.0056(13)
C14 0.0501(17) 0.0260(14) 0.0414(16) 0.0113(12) 0.0101(13) 0.0052(12)
C15 0.0548(18) 0.0311(15) 0.0375(15) 0.0087(12) 0.0066(13) 0.0092(13)
C16 0.0584(19) 0.0349(15) 0.0379(16) 0.0082(13) -0.0043(14) 0.0068(14)
O1 0.0497(12) 0.0294(10) 0.0359(10) 0.0119(8) 0.0081(9) 0.0089(9)
O2 0.0506(12) 0.0310(10) 0.0379(11) 0.0132(8) 0.0027(9) 0.0046(9)
C7 0.0503(18) 0.0371(16) 0.0427(16) 0.0105(13) 0.0131(14) 0.0111(13)
C8 0.0354(15) 0.0357(15) 0.0451(16) 0.0135(13) 0.0084(12) 0.0052(12)
C9 0.0472(17) 0.0319(15) 0.0473(17) 0.0104(13) 0.0077(14) -0.0032(13)
C10 0.0401(16) 0.0458(18) 0.0380(16) 0.0082(13) 0.0007(13) -0.0043(13)
C11 0.0577(19) 0.0364(16) 0.0430(17) 0.0177(13) -0.0002(14) 0.0101(14)
C12 0.058(2) 0.0486(18) 0.0331(15) 0.0138(13) -0.0005(14) 0.0017(15)
N3 0.0385(13) 0.0184(11) 0.0348(12) 0.0077(9) 0.0045(10) 0.0023(9)
O3 0.0434(12) 0.0410(13) 0.0819(17) 0.0378(12) 0.0180(11) 0.0072(10)
O4 0.0463(12) 0.0475(13) 0.0362(11) 0.0128(10) 0.0047(9) 0.0118(10)
O5 0.0628(14) 0.0369(12) 0.0372(11) 0.0065(9) 0.0061(10) 0.0158(10)
O6 0.0576(14) 0.0555(14) 0.0371(11) 0.0144(10) 0.0034(10) 0.0201(11)
C1 0.0409(16) 0.0221(12) 0.0328(14) 0.0117(10) 0.0044(11) 0.0051(11)
C2 0.0338(14) 0.0281(13) 0.0314(13) 0.0102(11) 0.0049(11) 0.0033(11)
C3 0.0354(14) 0.0300(14) 0.0356(14) 0.0089(11) 0.0024(11) 0.0096(12)
C4 0.0351(14) 0.0239(12) 0.0253(12) 0.0046(10) 0.0023(10) 0.0020(10)
C5 0.0367(14) 0.0236(13) 0.0311(13) 0.0099(10) 0.0061(11) -0.0007(11)
C6 0.0298(13) 0.0276(13) 0.0312(13) 0.0069(10) 0.0033(10) 0.0000(10)
N1 0.0384(14) 0.0391(14) 0.0554(16) 0.0238(12) 0.0042(11) 0.0054(11)
N2 0.0433(14) 0.0363(14) 0.0584(16) 0.0257(12) 0.0091(12) 0.0043(11)

loop_
_atom_type_symbol
_atom_type_description
_atom_type_scat_dispersion_real
_atom_type_scat_dispersion_imag
_atom_type_scat_source
C C 0.0181 0.0091 'International Tables Vol C Tables 4.2.6.8 and 6.1.1.4'
H H 0.0000 0.0000 'International Tables Vol C Tables 4.2.6.8 and 6.1.1.4'
N N 0.0311 0.0180 'International Tables Vol C Tables 4.2.6.8 and 6.1.1.4'
O O 0.0492 0.0322 'International Tables Vol C Tables 4.2.6.8 and 6.1.1.4'

loop_
_geom_angle_atom_site_label_1
_geom_angle_atom_site_label_2
_geom_angle_atom_site_label_3
_geom_angle
_geom_angle_site_symmetry_1
_geom_angle_site_symmetry_3
O6 C17 C18 110.2(2) 2_767 .
O6 C18 C17 111.0(3) . .
O1 C13 C14 110.7(2) . .
O2 C14 C13 110.7(2) . .
O1 C15 C16 110.8(2) . .
O2 C16 C15 111.1(2) . .
C13 O1 C15 109.3(2) . .
C14 O2 C16 110.0(2) . .
N3 C7 C8 110.3(2) . .
O3 C8 C7 106.3(2) . .
N3 C9 C10 110.4(2) . .
O4 C10 C9 108.0(2) . .
C12 C11 N3 111.4(2) . .
O5 C12 C11 107.1(2) . .
C9 N3 C7 112.0(2) . .
C9 N3 C11 112.5(2) . .
C7 N3 C11 111.5(2) . .
C18 O6 C17 110.3(2) . 2_767
N1 C1 C2 177.8(3) . .
C3 C2 C1 118.0(2) . .
C3 C2 C4 121.5(2) . .
C1 C2 C4 120.2(2) . .
N2 C3 C2 179.1(3) . .
C5 C4 C6 116.7(2) . .
C5 C4 C2 122.2(2) . .
C6 C4 C2 121.1(2) . .
C6 C5 C4 121.5(2) 2_657 .
C5 C6 C4 121.7(2) 2_657 .

loop_
_geom_bond_atom_site_label_1
_geom_bond_atom_site_label_2
_geom_bond_distance
_geom_bond_site_symmetry_2
C17 O6 1.436(4) 2_767
C17 C18 1.499(4) .
C18 O6 1.426(4) .
C13 O1 1.427(3) .
C13 C14 1.509(4) .
C14 O2 1.426(3) .
C15 O1 1.429(3) .
C15 C16 1.507(4) .
C16 O2 1.430(3) .
C7 N3 1.497(3) .
C7 C8 1.508(4) .
C8 O3 1.399(3) .
C9 N3 1.496(4) .
C9 C10 1.513(4) .
C10 O4 1.418(4) .
C11 C12 1.489(4) .
C11 N3 1.504(3) .
C12 O5 1.405(4) .
O6 C17 1.436(4) 2_767
C1 N1 1.156(3) .
C1 C2 1.404(4) .
C2 C3 1.404(4) .
C2 C4 1.466(3) .
C3 N2 1.156(3) .
C4 C5 1.397(4) .
C4 C6 1.403(3) .
C5 C6 1.380(4) 2_657
C6 C5 1.380(4) 2_657
